data_7241196
loop_
_publ_author_name
'Chen, Man-Ting'
'Xie, Xiao-Dan'
'Meng, Jin-Xiu'
'Ou, Yong-Cong'
'Wu, Jian-Zhong'
'Tong, Ming-Liang'

_publ_section_title
;
 Tunable Photoluminescence in Flexible Carboxylate Ligands-Based
 Coordination Polymers with Interesting Topologies and Fe3+ Sensitivity
;
_journal_name_full CrystEngComm
_journal_paper_doi 10.1039/D0CE01043J
_journal_year 2020
_chemical_formula_sum 'C20 H25 N3 O9 Zn'
_chemical_formula_weight 516.80
_space_group_crystal_system triclinic
_space_group_IT_number 2
_space_group_name_Hall '-P 1'
_space_group_name_H-M_alt 'P -1'
_atom_sites_solution_hydrogens mixed
_audit_creation_method SHELXL-2014/7
_audit_update_record
;
2019-04-24 deposited with the CCDC.	2020-09-09 downloaded from the CCDC.
;
_cell_angle_alpha 82.746(8)
_cell_angle_beta 82.652(8)
_cell_angle_gamma 83.543(8)
_cell_formula_units_Z 2
_cell_length_a 8.1309(9)
_cell_length_b 11.1211(11)
_cell_length_c 12.0204(11)
_cell_measurement_reflns_used 6152
_cell_measurement_temperature 120(2)
_cell_measurement_theta_max 29.0270
_cell_measurement_theta_min 2.5290
_cell_volume 1064.25(19)
_computing_cell_refinement 'CrysAlisPro 1.171.38.43f (Rigaku OD, 2015)'
_computing_data_collection 'CrysAlisPro 1.171.38.43f (Rigaku OD, 2015)'
_computing_data_reduction 'CrysAlisPro 1.171.38.43f (Rigaku OD, 2015)'
_computing_structure_refinement 'SHELXL-2014/7 (Sheldrick, 2014)'
_computing_structure_solution 'SHELXL-2014/7 (Sheldrick, 2014)'
_diffrn_ambient_temperature 120(2)
_diffrn_measured_fraction_theta_full 0.999
_diffrn_measured_fraction_theta_max 0.991
_diffrn_measurement_device_type 'SuperNova, Dual, Cu at zero, AtlasS2'
_diffrn_radiation_type MoK\a
_diffrn_radiation_wavelength 0.71073
_diffrn_reflns_av_R_equivalents 0.0462
_diffrn_reflns_av_unetI/netI 0.0553
_diffrn_reflns_Laue_measured_fraction_full 0.999
_diffrn_reflns_Laue_measured_fraction_max 0.991
_diffrn_reflns_limit_h_max 10
_diffrn_reflns_limit_h_min -10
_diffrn_reflns_limit_k_max 14
_diffrn_reflns_limit_k_min -14
_diffrn_reflns_limit_l_max 15
_diffrn_reflns_limit_l_min -15
_diffrn_reflns_number 13650
_diffrn_reflns_point_group_measured_fraction_full 0.999
_diffrn_reflns_point_group_measured_fraction_max 0.991
_diffrn_reflns_theta_full 25.242
_diffrn_reflns_theta_max 26.999
_diffrn_reflns_theta_min 2.382
_diffrn_source 'micro-focus sealed X-ray tube'
_exptl_absorpt_coefficient_mu 1.213
_exptl_absorpt_correction_T_max 1.00000
_exptl_absorpt_correction_T_min 0.80020
_exptl_absorpt_correction_type multi-scan
_exptl_absorpt_process_details
;
CrysAlisPro 1.171.38.43f (Rigaku Oxford Diffraction, 2015)
Empirical absorption correction using spherical harmonics,
 implemented in SCALE3 ABSPACK scaling algorithm.
;
_exptl_crystal_colour yellow
_exptl_crystal_density_diffrn 1.613
_exptl_crystal_description block
_exptl_crystal_F_000 536
_exptl_crystal_size_max 0.110
_exptl_crystal_size_mid 0.100
_exptl_crystal_size_min 0.080
_refine_diff_density_max 1.103
_refine_diff_density_min -0.619
_refine_diff_density_rms 0.100
_refine_ls_extinction_method none
_refine_ls_goodness_of_fit_ref 1.046
_refine_ls_hydrogen_treatment constr
_refine_ls_matrix_type full
_refine_ls_number_parameters 298
_refine_ls_number_reflns 4614
_refine_ls_number_restraints 0
_refine_ls_restrained_S_all 1.046
_refine_ls_R_factor_all 0.0556
_refine_ls_R_factor_gt 0.0468
_refine_ls_shift/su_max 0.001
_refine_ls_shift/su_mean 0.000
_refine_ls_structure_factor_coef Fsqd
_refine_ls_weighting_details 'w=1/[\s^2^(Fo^2^)+(0.0556P)^2^+0.7978P] where P=(Fo^2^+2Fc^2^)/3'
_refine_ls_weighting_scheme calc
_refine_ls_wR_factor_gt 0.1098
_refine_ls_wR_factor_ref 0.1167
_reflns_Friedel_coverage 0.000
_reflns_number_gt 3953
_reflns_number_total 4614
_reflns_threshold_expression 'I > 2\s(I)'
_cod_data_source_file d0ce01043j2.cif
_cod_data_source_block zn_CCDC1
_cod_database_code 7241196
_shelx_shelxl_version_number 2014/7
_shelx_space_group_comment
;
The symmetry employed for this shelxl refinement is uniquely defined
by the following loop, which should always be used as a source of
symmetry information in preference to the above space-group names.
They are only intended as comments.
;
_shelx_estimated_absorpt_t_min 0.878
_shelx_estimated_absorpt_t_max 0.909

loop_
_space_group_symop_operation_xyz
'x, y, z'
'-x, -y, -z'

loop_
_atom_site_label
_atom_site_type_symbol
_atom_site_fract_x
_atom_site_fract_y
_atom_site_fract_z
_atom_site_U_iso_or_equiv
_atom_site_adp_type
_atom_site_occupancy
_atom_site_site_symmetry_order
_atom_site_calc_flag
_atom_site_refinement_flags_posn
_atom_site_refinement_flags_adp
_atom_site_refinement_flags_occupancy
_atom_site_disorder_assembly
_atom_site_disorder_group
Zn1 Zn 0.38793(4) 0.61028(3) 0.90839(2) 0.01640(12) Uani 1 1 d . . . . .
N1 N 0.5516(3) 0.6269(2) 0.75490(17) 0.0169(5) Uani 1 1 d . . . . .
N2 N 1.2185(3) 0.6038(2) 0.05995(17) 0.0162(5) Uani 1 1 d . . . . .
N3 N 0.2304(3) 0.7812(2) 0.52634(19) 0.0255(6) Uani 1 1 d . . . . .
O1 O 0.3670(2) 0.43712(17) 0.88857(15) 0.0196(4) Uani 1 1 d . . . . .
O1W O 0.2194(2) 0.72760(17) 0.83005(15) 0.0202(4) Uani 1 1 d . . . . .
H1WA H 0.1209 0.7495 0.8581 0.024 Uiso 1 1 d R U . . .
H1WB H 0.2177 0.7409 0.7590 0.024 Uiso 1 1 d R U . . .
O2 O 0.4647(2) 0.29676(17) 1.01911(14) 0.0187(4) Uani 1 1 d . . . . .
O2W O 0.0619(3) -0.0068(2) 1.32648(17) 0.0357(6) Uani 1 1 d . . . . .
H2WA H 0.1145 -0.0468 1.3782 0.043 Uiso 1 1 d R U . . .
H2WB H -0.0079 0.0443 1.3586 0.043 Uiso 1 1 d R U . . .
O3 O 0.0964(3) 0.20479(19) 1.07653(16) 0.0238(5) Uani 1 1 d . . . . .
O4 O 0.2279(3) 0.02358(19) 1.12944(17) 0.0288(5) Uani 1 1 d . . . . .
H4 H 0.1530 0.0301 1.1981 0.035 Uiso 1 1 d R U . . .
O5 O 0.2282(3) 0.7047(2) 0.61091(16) 0.0337(6) Uani 1 1 d . . . . .
O6 O 0.2803(3) 0.7498(2) 0.43236(17) 0.0383(6) Uani 1 1 d . . . . .
O7 O 0.1816(4) 0.8897(2) 0.5353(2) 0.0474(7) Uani 1 1 d . . . . .
C1 C 0.3197(4) 0.2346(3) 0.8776(2) 0.0208(6) Uani 1 1 d . . . . .
H1A H 0.2033 0.2657 0.8628 0.025 Uiso 1 1 calc R U . . .
C2 C 0.3134(4) 0.1127(3) 0.9486(2) 0.0206(6) Uani 1 1 d . . . . .
H2A H 0.4285 0.0834 0.9675 0.025 Uiso 1 1 calc R U . . .
C3 C 0.2539(4) 0.0178(3) 0.8849(2) 0.0246(6) Uani 1 1 d . . . . .
H3A H 0.2559 -0.0617 0.9326 0.030 Uiso 1 1 calc R U . . .
H3B H 0.1375 0.0429 0.8695 0.030 Uiso 1 1 calc R U . . .
C4 C 0.3637(4) 0.0039(3) 0.7743(2) 0.0287(7) Uani 1 1 d . . . . .
H4A H 0.4783 -0.0274 0.7899 0.034 Uiso 1 1 calc R U . . .
H4B H 0.3205 -0.0557 0.7336 0.034 Uiso 1 1 calc R U . . .
C5 C 0.3670(5) 0.1241(3) 0.7019(2) 0.0301(7) Uani 1 1 d . . . . .
H5A H 0.2540 0.1512 0.6805 0.036 Uiso 1 1 calc R U . . .
H5B H 0.4431 0.1140 0.6318 0.036 Uiso 1 1 calc R U . . .
C6 C 0.4244(4) 0.2207(3) 0.7626(2) 0.0229(6) Uani 1 1 d . . . . .
H6A H 0.4166 0.2998 0.7145 0.027 Uiso 1 1 calc R U . . .
H6B H 0.5427 0.1989 0.7747 0.027 Uiso 1 1 calc R U . . .
C7 C 0.3891(3) 0.3299(3) 0.9336(2) 0.0179(6) Uani 1 1 d . . . . .
C8 C 0.2004(4) 0.1218(3) 1.0576(2) 0.0192(6) Uani 1 1 d . . . . .
C9 C 0.5681(4) 0.5434(3) 0.6821(2) 0.0210(6) Uani 1 1 d . . . . .
H9A H 0.5041 0.4756 0.7003 0.025 Uiso 1 1 calc R U . . .
C10 C 0.6720(4) 0.5500(3) 0.5826(2) 0.0214(6) Uani 1 1 d . . . . .
H10A H 0.6794 0.4880 0.5341 0.026 Uiso 1 1 calc R U . . .
C11 C 0.7664(3) 0.6486(3) 0.5534(2) 0.0180(6) Uani 1 1 d . . . . .
C12 C 0.7476(4) 0.7359(3) 0.6284(2) 0.0219(6) Uani 1 1 d . . . . .
H12A H 0.8082 0.8054 0.6116 0.026 Uiso 1 1 calc R U . . .
C13 C 0.6417(4) 0.7220(3) 0.7267(2) 0.0207(6) Uani 1 1 d . . . . .
H13A H 0.6320 0.7826 0.7769 0.025 Uiso 1 1 calc R U . . .
C14 C 0.8814(4) 0.6624(3) 0.4502(2) 0.0193(6) Uani 1 1 d . . . . .
H14A H 0.9415 0.7323 0.4364 0.023 Uiso 1 1 calc R U . . .
C15 C 0.9078(3) 0.5830(3) 0.3737(2) 0.0190(6) Uani 1 1 d . . . . .
H15A H 0.8501 0.5120 0.3904 0.023 Uiso 1 1 calc R U . . .
C16 C 1.0160(3) 0.5942(3) 0.2673(2) 0.0172(6) Uani 1 1 d . . . . .
C17 C 1.0344(3) 0.4997(3) 0.2004(2) 0.0181(6) Uani 1 1 d . . . . .
H17A H 0.9772 0.4294 0.2247 0.022 Uiso 1 1 calc R U . . .
C18 C 1.1343(3) 0.5070(3) 0.0994(2) 0.0177(6) Uani 1 1 d . . . . .
H18A H 1.1446 0.4408 0.0554 0.021 Uiso 1 1 calc R U . . .
C19 C 1.1965(4) 0.6970(3) 0.1230(2) 0.0183(6) Uani 1 1 d . . . . .
H19A H 1.2512 0.7676 0.0949 0.022 Uiso 1 1 calc R U . . .
C20 C 1.1000(3) 0.6968(3) 0.2252(2) 0.0174(6) Uani 1 1 d . . . . .
H20A H 1.0903 0.7650 0.2667 0.021 Uiso 1 1 calc R U . . .

loop_
_atom_site_aniso_label
_atom_site_aniso_U_11
_atom_site_aniso_U_22
_atom_site_aniso_U_33
_atom_site_aniso_U_23
_atom_site_aniso_U_13
_atom_site_aniso_U_12
Zn1 0.01741(19) 0.0206(2) 0.01049(16) -0.00311(13) 0.00435(12) -0.00437(13)
N1 0.0181(12) 0.0197(12) 0.0121(10) -0.0035(9) 0.0029(9) -0.0017(10)
N2 0.0155(12) 0.0223(12) 0.0101(10) -0.0021(9) 0.0019(8) -0.0027(10)
N3 0.0283(15) 0.0322(15) 0.0159(11) 0.0004(11) -0.0009(10) -0.0082(12)
O1 0.0245(11) 0.0202(10) 0.0134(9) -0.0048(8) 0.0073(8) -0.0068(8)
O1W 0.0186(11) 0.0273(11) 0.0125(8) -0.0006(8) 0.0036(7) -0.0014(9)
O2 0.0192(11) 0.0238(10) 0.0132(9) -0.0038(8) 0.0039(7) -0.0078(8)
O2W 0.0554(16) 0.0312(12) 0.0176(10) 0.0011(9) 0.0003(10) -0.0016(11)
O3 0.0181(11) 0.0268(11) 0.0242(10) -0.0030(9) 0.0050(8) -0.0006(9)
O4 0.0357(13) 0.0255(11) 0.0224(10) 0.0028(9) 0.0004(9) -0.0013(10)
O5 0.0500(16) 0.0350(13) 0.0152(10) 0.0028(9) -0.0034(10) -0.0065(11)
O6 0.0499(16) 0.0495(15) 0.0166(10) -0.0078(10) 0.0060(10) -0.0163(12)
O7 0.072(2) 0.0321(14) 0.0324(13) -0.0027(11) 0.0026(13) 0.0096(13)
C1 0.0240(16) 0.0228(15) 0.0158(12) -0.0035(11) 0.0006(11) -0.0060(12)
C2 0.0211(15) 0.0221(15) 0.0183(13) -0.0038(11) 0.0021(11) -0.0041(12)
C3 0.0295(17) 0.0219(15) 0.0226(14) -0.0034(12) 0.0018(12) -0.0082(13)
C4 0.0372(19) 0.0256(16) 0.0254(15) -0.0120(13) -0.0002(13) -0.0055(14)
C5 0.047(2) 0.0286(17) 0.0165(13) -0.0073(13) 0.0023(13) -0.0112(15)
C6 0.0336(18) 0.0230(15) 0.0127(12) -0.0056(11) 0.0055(12) -0.0104(13)
C7 0.0174(14) 0.0247(15) 0.0110(11) -0.0055(11) 0.0085(10) -0.0074(12)
C8 0.0186(15) 0.0235(15) 0.0173(13) -0.0029(11) -0.0008(11) -0.0104(12)
C9 0.0233(16) 0.0240(15) 0.0155(12) -0.0049(11) 0.0055(11) -0.0075(12)
C10 0.0260(16) 0.0228(15) 0.0156(12) -0.0072(11) 0.0039(11) -0.0045(12)
C11 0.0168(14) 0.0223(14) 0.0133(12) 0.0004(11) 0.0005(10) 0.0000(11)
C12 0.0241(16) 0.0231(15) 0.0179(13) -0.0033(12) 0.0049(11) -0.0065(12)
C13 0.0235(16) 0.0204(14) 0.0179(13) -0.0062(11) 0.0034(11) -0.0020(12)
C14 0.0169(14) 0.0240(15) 0.0165(12) -0.0016(11) 0.0007(11) -0.0042(12)
C15 0.0167(15) 0.0247(15) 0.0139(12) 0.0002(11) 0.0021(10) -0.0025(12)
C16 0.0138(14) 0.0237(15) 0.0129(12) -0.0013(11) 0.0002(10) 0.0005(11)
C17 0.0156(14) 0.0215(14) 0.0165(12) 0.0006(11) 0.0011(10) -0.0044(11)
C18 0.0164(14) 0.0224(14) 0.0147(12) -0.0058(11) 0.0013(10) -0.0034(11)
C19 0.0204(15) 0.0195(14) 0.0146(12) -0.0017(11) 0.0011(11) -0.0048(12)
C20 0.0185(14) 0.0213(14) 0.0121(12) -0.0036(11) 0.0008(10) -0.0012(11)

loop_
_atom_type_symbol
_atom_type_description
_atom_type_scat_dispersion_real
_atom_type_scat_dispersion_imag
_atom_type_scat_source
C C 0.0033 0.0016 'International Tables Vol C Tables 4.2.6.8 and 6.1.1.4'
H H 0.0000 0.0000 'International Tables Vol C Tables 4.2.6.8 and 6.1.1.4'
N N 0.0061 0.0033 'International Tables Vol C Tables 4.2.6.8 and 6.1.1.4'
O O 0.0106 0.0060 'International Tables Vol C Tables 4.2.6.8 and 6.1.1.4'
Zn Zn 0.2839 1.4301 'International Tables Vol C Tables 4.2.6.8 and 6.1.1.4'

loop_
_geom_angle_atom_site_label_1
_geom_angle_atom_site_label_2
_geom_angle_atom_site_label_3
_geom_angle
_geom_angle_site_symmetry_1
_geom_angle_site_symmetry_3
_geom_angle_publ_flag
O1 Zn1 O2 137.91(8) . 2_667 ?
O1 Zn1 O1W 112.28(8) . . ?
O2 Zn1 O1W 109.77(8) 2_667 . ?
O1 Zn1 N1 89.89(8) . . ?
O2 Zn1 N1 89.98(8) 2_667 . ?
O1W Zn1 N1 87.88(8) . . ?
O1 Zn1 N2 92.68(8) . 1_456 ?
O2 Zn1 N2 89.35(8) 2_667 1_456 ?
O1W Zn1 N2 89.43(8) . 1_456 ?
N1 Zn1 N2 176.83(9) . 1_456 ?
C13 N1 C9 117.0(2) . . ?
C13 N1 Zn1 121.34(18) . . ?
C9 N1 Zn1 121.69(18) . . ?
C19 N2 C18 116.7(2) . . ?
C19 N2 Zn1 120.35(17) . 1_654 ?
C18 N2 Zn1 122.91(18) . 1_654 ?
O6 N3 O5 120.1(3) . . ?
O6 N3 O7 119.3(3) . . ?
O5 N3 O7 120.6(3) . . ?
C7 O1 Zn1 143.54(18) . . ?
Zn1 O1W H1WA 125.9 . . ?
Zn1 O1W H1WB 125.0 . . ?
H1WA O1W H1WB 105.1 . . ?
C7 O2 Zn1 129.04(18) . 2_667 ?
H2WA O2W H2WB 106.2 . . ?
C8 O4 H4 109.4 . . ?
C2 C1 C7 113.8(2) . . ?
C2 C1 C6 110.6(2) . . ?
C7 C1 C6 108.6(2) . . ?
C2 C1 H1A 107.9 . . ?
C7 C1 H1A 107.9 . . ?
C6 C1 H1A 107.9 . . ?
C8 C2 C1 111.8(2) . . ?
C8 C2 C3 108.6(2) . . ?
C1 C2 C3 111.6(2) . . ?
C8 C2 H2A 108.3 . . ?
C1 C2 H2A 108.3 . . ?
C3 C2 H2A 108.3 . . ?
C4 C3 C2 111.1(2) . . ?
C4 C3 H3A 109.4 . . ?
C2 C3 H3A 109.4 . . ?
C4 C3 H3B 109.4 . . ?
C2 C3 H3B 109.4 . . ?
H3A C3 H3B 108.0 . . ?
C5 C4 C3 110.5(3) . . ?
C5 C4 H4A 109.6 . . ?
C3 C4 H4A 109.6 . . ?
C5 C4 H4B 109.6 . . ?
C3 C4 H4B 109.6 . . ?
H4A C4 H4B 108.1 . . ?
C4 C5 C6 111.7(2) . . ?
C4 C5 H5A 109.3 . . ?
C6 C5 H5A 109.3 . . ?
C4 C5 H5B 109.3 . . ?
C6 C5 H5B 109.3 . . ?
H5A C5 H5B 107.9 . . ?
C5 C6 C1 112.2(2) . . ?
C5 C6 H6A 109.2 . . ?
C1 C6 H6A 109.2 . . ?
C5 C6 H6B 109.2 . . ?
C1 C6 H6B 109.2 . . ?
H6A C6 H6B 107.9 . . ?
O1 C7 O2 125.0(2) . . ?
O1 C7 C1 115.8(2) . . ?
O2 C7 C1 119.2(2) . . ?
O3 C8 O4 124.1(3) . . ?
O3 C8 C2 125.4(3) . . ?
O4 C8 C2 110.5(3) . . ?
N1 C9 C10 123.7(3) . . ?
N1 C9 H9A 118.1 . . ?
C10 C9 H9A 118.1 . . ?
C9 C10 C11 119.4(3) . . ?
C9 C10 H10A 120.3 . . ?
C11 C10 H10A 120.3 . . ?
C12 C11 C10 116.8(2) . . ?
C12 C11 C14 120.1(2) . . ?
C10 C11 C14 123.1(3) . . ?
C13 C12 C11 120.3(3) . . ?
C13 C12 H12A 119.9 . . ?
C11 C12 H12A 119.9 . . ?
N1 C13 C12 122.9(3) . . ?
N1 C13 H13A 118.6 . . ?
C12 C13 H13A 118.6 . . ?
C15 C14 C11 124.1(3) . . ?
C15 C14 H14A 117.9 . . ?
C11 C14 H14A 117.9 . . ?
C14 C15 C16 126.5(3) . . ?
C14 C15 H15A 116.7 . . ?
C16 C15 H15A 116.7 . . ?
C17 C16 C20 116.9(2) . . ?
C17 C16 C15 118.7(2) . . ?
C20 C16 C15 124.4(3) . . ?
C18 C17 C16 120.5(2) . . ?
C18 C17 H17A 119.7 . . ?
C16 C17 H17A 119.7 . . ?
N2 C18 C17 122.8(3) . . ?
N2 C18 H18A 118.6 . . ?
C17 C18 H18A 118.6 . . ?
N2 C19 C20 124.2(2) . . ?
N2 C19 H19A 117.9 . . ?
C20 C19 H19A 117.9 . . ?
C19 C20 C16 118.8(3) . . ?
C19 C20 H20A 120.6 . . ?
C16 C20 H20A 120.6 . . ?

loop_
_geom_bond_atom_site_label_1
_geom_bond_atom_site_label_2
_geom_bond_distance
_geom_bond_site_symmetry_2
_geom_bond_publ_flag
Zn1 O1 1.9984(19) . ?
Zn1 O2 2.0092(19) 2_667 ?
Zn1 O1W 2.021(2) . ?
Zn1 N1 2.133(2) . ?
Zn1 N2 2.138(2) 1_456 ?
N1 C13 1.338(4) . ?
N1 C9 1.340(4) . ?
N2 C19 1.342(3) . ?
N2 C18 1.344(3) . ?
N2 Zn1 2.138(2) 1_654 ?
N3 O6 1.230(3) . ?
N3 O5 1.240(3) . ?
N3 O7 1.241(4) . ?
O1 C7 1.250(3) . ?
O1W H1WA 0.8500 . ?
O1W H1WB 0.8499 . ?
O2 C7 1.259(3) . ?
O2 Zn1 2.0092(19) 2_667 ?
O2W H2WA 0.8499 . ?
O2W H2WB 0.8499 . ?
O3 C8 1.202(4) . ?
O4 C8 1.321(3) . ?
O4 H4 0.9662 . ?
C1 C2 1.511(4) . ?
C1 C7 1.519(4) . ?
C1 C6 1.543(4) . ?
C1 H1A 1.0000 . ?
C2 C8 1.508(4) . ?
C2 C3 1.532(4) . ?
C2 H2A 1.0000 . ?
C3 C4 1.519(4) . ?
C3 H3A 0.9900 . ?
C3 H3B 0.9900 . ?
C4 C5 1.500(4) . ?
C4 H4A 0.9900 . ?
C4 H4B 0.9900 . ?
C5 C6 1.517(4) . ?
C5 H5A 0.9900 . ?
C5 H5B 0.9900 . ?
C6 H6A 0.9900 . ?
C6 H6B 0.9900 . ?
C9 C10 1.372(4) . ?
C9 H9A 0.9500 . ?
C10 C11 1.392(4) . ?
C10 H10A 0.9500 . ?
C11 C12 1.390(4) . ?
C11 C14 1.457(4) . ?
C12 C13 1.373(4) . ?
C12 H12A 0.9500 . ?
C13 H13A 0.9500 . ?
C14 C15 1.335(4) . ?
C14 H14A 0.9500 . ?
C15 C16 1.457(4) . ?
C15 H15A 0.9500 . ?
C16 C17 1.386(4) . ?
C16 C20 1.402(4) . ?
C17 C18 1.371(4) . ?
C17 H17A 0.9500 . ?
C18 H18A 0.9500 . ?
C19 C20 1.370(4) . ?
C19 H19A 0.9500 . ?
C20 H20A 0.9500 . ?

loop_
_geom_hbond_atom_site_label_D
_geom_hbond_atom_site_label_H
_geom_hbond_atom_site_label_A
_geom_hbond_distance_DH
_geom_hbond_distance_HA
_geom_hbond_distance_DA
_geom_hbond_angle_DHA
_geom_hbond_site_symmetry_A
O1W H1WA O3 0.85 1.88 2.732(3) 178.6 2_567
O1W H1WB O5 0.85 1.86 2.670(3) 157.8 .
O2W H2WA N3 0.85 2.62 3.449(3) 164.1 1_546
O2W H2WA O6 0.85 2.55 3.276(4) 143.3 1_546
O2W H2WA O7 0.85 2.05 2.867(3) 160.7 1_546
O2W H2WB O7 0.85 1.92 2.739(4) 160.4 2_567
O4 H4 O2W 0.97 1.65 2.574(3) 159.3 .
C9 H9A O1 0.95 2.40 2.981(3) 119.1 .
C10 H10A O6 0.95 2.61 3.338(4) 133.4 2_666
C13 H13A O2 0.95 2.55 3.055(3) 113.1 2_667
C18 H18A O1 0.95 2.52 3.089(3) 118.3 1_654
C20 H20A O6 0.95 2.65 3.194(3) 116.8 1_655

loop_
_geom_torsion_atom_site_label_1
_geom_torsion_atom_site_label_2
_geom_torsion_atom_site_label_3
_geom_torsion_atom_site_label_4
_geom_torsion
_geom_torsion_site_symmetry_1
_geom_torsion_site_symmetry_2
_geom_torsion_site_symmetry_3
_geom_torsion_site_symmetry_4
_geom_torsion_publ_flag
C7 C1 C2 C8 62.1(3) . . . . ?
C6 C1 C2 C8 -175.4(2) . . . . ?
C7 C1 C2 C3 -176.1(2) . . . . ?
C6 C1 C2 C3 -53.5(3) . . . . ?
C8 C2 C3 C4 -179.7(3) . . . . ?
C1 C2 C3 C4 56.6(3) . . . . ?
C2 C3 C4 C5 -57.3(4) . . . . ?
C3 C4 C5 C6 56.4(4) . . . . ?
C4 C5 C6 C1 -54.5(4) . . . . ?
C2 C1 C6 C5 52.7(3) . . . . ?
C7 C1 C6 C5 178.2(3) . . . . ?
Zn1 O1 C7 O2 -10.0(5) . . . . ?
Zn1 O1 C7 C1 170.9(2) . . . . ?
Zn1 O2 C7 O1 -13.9(4) 2_667 . . . ?
Zn1 O2 C7 C1 165.16(18) 2_667 . . . ?
C2 C1 C7 O1 -166.6(2) . . . . ?
C6 C1 C7 O1 69.7(3) . . . . ?
C2 C1 C7 O2 14.2(4) . . . . ?
C6 C1 C7 O2 -109.5(3) . . . . ?
C1 C2 C8 O3 17.2(4) . . . . ?
C3 C2 C8 O3 -106.3(3) . . . . ?
C1 C2 C8 O4 -164.6(2) . . . . ?
C3 C2 C8 O4 71.9(3) . . . . ?
C13 N1 C9 C10 0.6(4) . . . . ?
Zn1 N1 C9 C10 -179.8(2) . . . . ?
N1 C9 C10 C11 -0.3(5) . . . . ?
C9 C10 C11 C12 -0.4(4) . . . . ?
C9 C10 C11 C14 179.2(3) . . . . ?
C10 C11 C12 C13 0.9(4) . . . . ?
C14 C11 C12 C13 -178.8(3) . . . . ?
C9 N1 C13 C12 -0.1(4) . . . . ?
Zn1 N1 C13 C12 -179.7(2) . . . . ?
C11 C12 C13 N1 -0.7(5) . . . . ?
C12 C11 C14 C15 179.8(3) . . . . ?
C10 C11 C14 C15 0.1(5) . . . . ?
C11 C14 C15 C16 177.5(3) . . . . ?
C14 C15 C16 C17 177.0(3) . . . . ?
C14 C15 C16 C20 -5.2(5) . . . . ?
C20 C16 C17 C18 1.7(4) . . . . ?
C15 C16 C17 C18 179.6(3) . . . . ?
C19 N2 C18 C17 -2.1(4) . . . . ?
Zn1 N2 C18 C17 175.5(2) 1_654 . . . ?
C16 C17 C18 N2 -0.1(4) . . . . ?
C18 N2 C19 C20 2.6(4) . . . . ?
Zn1 N2 C19 C20 -175.0(2) 1_654 . . . ?
N2 C19 C20 C16 -1.0(4) . . . . ?
C17 C16 C20 C19 -1.2(4) . . . . ?
C15 C16 C20 C19 -179.0(3) . . . . ?
